data_1544018
loop_
_publ_author_name
'Wang Jing-lin'
'Zhao Ya-qin'
'Yang Bin-sheng'

_publ_section_title
;
 Transition metal complexes of asymmetrical aroyl-hydrazone ligand:
 Syntheses, structures, DNA binding and cleavage studies
;
_journal_name_full 'Inorganica Chimica Acta'
_journal_page_first 484
_journal_page_last 496
_journal_paper_doi 10.1016/j.ica.2013.09.001
_journal_volume 409B
_journal_year 2014
_chemical_formula_sum 'C13 H14 N4 O5'
_chemical_formula_weight 306.28
_space_group_IT_number 14
_symmetry_cell_setting monoclinic
_symmetry_space_group_name_Hall '-P 2ybc'
_symmetry_space_group_name_H-M 'P 1 21/c 1'
_atom_sites_solution_hydrogens geom
_atom_sites_solution_primary direct
_atom_sites_solution_secondary difmap
_cell_angle_alpha 90.00
_cell_angle_beta 103.1540(10)
_cell_angle_gamma 90.00
_cell_formula_units_Z 4
_cell_length_a 14.2124(14)
_cell_length_b 7.1502(8)
_cell_length_c 14.2714(15)
_cell_measurement_reflns_used 1081
_cell_measurement_temperature 298(2)
_cell_measurement_theta_max 25.414
_cell_measurement_theta_min 2.937
_cell_volume 1412.2(3)
_computing_cell_refinement 'Bruker SMART'
_computing_data_collection 'Bruker SMART'
_computing_data_reduction 'Bruker SAINT'
_computing_molecular_graphics 'Bruker SHELXTL'
_computing_publication_material 'Bruker SHELXTL'
_computing_structure_refinement 'SHELXL-97 (Sheldrick, 1997)'
_computing_structure_solution 'SHELXS-97 (Sheldrick, 1990)'
_diffrn_ambient_temperature 298(2)
_diffrn_measured_fraction_theta_full 0.997
_diffrn_measured_fraction_theta_max 0.997
_diffrn_measurement_device_type 'CCD area detector'
_diffrn_measurement_method 'phi and omega scans'
_diffrn_radiation_monochromator graphite
_diffrn_radiation_source 'fine-focus sealed tube'
_diffrn_radiation_type MoK\a
_diffrn_radiation_wavelength 0.71073
_diffrn_reflns_av_R_equivalents 0.0673
_diffrn_reflns_av_sigmaI/netI 0.0900
_diffrn_reflns_limit_h_max 15
_diffrn_reflns_limit_h_min -16
_diffrn_reflns_limit_k_max 8
_diffrn_reflns_limit_k_min -8
_diffrn_reflns_limit_l_max 16
_diffrn_reflns_limit_l_min -14
_diffrn_reflns_number 6607
_diffrn_reflns_theta_full 25.01
_diffrn_reflns_theta_max 25.01
_diffrn_reflns_theta_min 2.93
_exptl_absorpt_coefficient_mu 0.113
_exptl_absorpt_correction_T_max 0.9832
_exptl_absorpt_correction_T_min 0.9583
_exptl_absorpt_correction_type multi-scan
_exptl_absorpt_process_details sadabs
_exptl_crystal_colour yellow
_exptl_crystal_density_diffrn 1.441
_exptl_crystal_density_method 'not measured'
_exptl_crystal_description block
_exptl_crystal_F_000 640
_exptl_crystal_size_max 0.38
_exptl_crystal_size_mid 0.17
_exptl_crystal_size_min 0.15
_refine_diff_density_max 0.206
_refine_diff_density_min -0.221
_refine_diff_density_rms 0.051
_refine_ls_extinction_method none
_refine_ls_goodness_of_fit_ref 1.013
_refine_ls_hydrogen_treatment constr
_refine_ls_matrix_type full
_refine_ls_number_parameters 204
_refine_ls_number_reflns 2479
_refine_ls_number_restraints 0
_refine_ls_restrained_S_all 1.013
_refine_ls_R_factor_all 0.1334
_refine_ls_R_factor_gt 0.0568
_refine_ls_shift/su_max 0.000
_refine_ls_shift/su_mean 0.000
_refine_ls_structure_factor_coef Fsqd
_refine_ls_weighting_details 'calc w=1/[\s^2^(Fo^2^)+(0.0568P)^2^+0.0000P] where P=(Fo^2^+2Fc^2^)/3'
_refine_ls_weighting_scheme calc
_refine_ls_wR_factor_gt 0.1169
_refine_ls_wR_factor_ref 0.1448
_reflns_number_gt 1139
_reflns_number_total 2479
_reflns_threshold_expression >2sigma(I)
_cod_data_source_file ICA-2014-409B-484-496-2.cif
_cod_data_source_block 091129d
_cod_depositor_comments
;
The following automatic conversions were performed:

'_symmetry_cell_setting' value 'Monoclinic' changed to 'monoclinic'
according to the built-in table from CIF Core dictionary named
'cif_core.dic' version 2.4.1 from 2010-06-29.

Automatic conversion script
Id: cif_fix_values 4624 2016-04-14 12:54:50Z antanas 

The following automatic conversions were performed:

'_journal_paper_doi' value
'http://dx.doi.org/10.1016/j.ica.2013.09.001' was changed to
'10.1016/j.ica.2013.09.001'.

Automatic conversion script
Id: cif_fix_values 6433 2018-09-21 13:16:33Z andrius 
;
_cod_original_sg_symbol_H-M P2(1)/c
_cod_database_code 1544018

loop_
_symmetry_equiv_pos_as_xyz
'x, y, z'
'-x, y+1/2, -z+1/2'
'-x, -y, -z'
'x, -y-1/2, z-1/2'

loop_
_atom_site_label
_atom_site_type_symbol
_atom_site_fract_x
_atom_site_fract_y
_atom_site_fract_z
_atom_site_U_iso_or_equiv
_atom_site_adp_type
_atom_site_occupancy
_atom_site_symmetry_multiplicity
_atom_site_calc_flag
_atom_site_refinement_flags
_atom_site_disorder_assembly
_atom_site_disorder_group
N1 N 0.55059(18) 0.2246(4) 0.51877(19) 0.0420(8) Uani 1 1 d . . .
H1 H 0.5723 0.2026 0.5791 0.050 Uiso 1 1 calc R . .
N2 N 0.4558(2) 0.2702(4) 0.48278(19) 0.0420(8) Uani 1 1 d . . .
N3 N 0.77871(19) 0.1611(4) 0.44335(18) 0.0375(8) Uani 1 1 d . . .
N4 N 0.9244(2) 0.0335(5) 0.6705(2) 0.0502(9) Uani 1 1 d . . .
O1 O 0.57732(16) 0.2470(4) 0.37007(17) 0.0582(8) Uani 1 1 d . . .
O2 O 1.00574(18) 0.0055(4) 0.65754(18) 0.0702(10) Uani 1 1 d . . .
O3 O 0.90404(18) 0.0150(4) 0.7488(2) 0.0769(10) Uani 1 1 d . . .
O4 O 0.31086(19) 0.3729(4) 0.34508(19) 0.0627(10) Uani 0.888(4) 1 d P A 1
H4 H 0.3675 0.3486 0.3697 0.094 Uiso 0.888(4) 1 calc PR A 1
O4' O 0.2760(15) 0.260(4) 0.6681(15) 0.0627(10) Uani 0.112(4) 1 d P A 2
H4' H 0.3143 0.3381 0.6963 0.075 Uiso 0.112(4) 1 calc PR A 2
O5 O 0.56890(17) 0.4559(4) 0.20339(17) 0.0652(9) Uani 1 1 d . . .
H5C H 0.5640 0.4069 0.2564 0.078 Uiso 1 1 d R . .
H5D H 0.5268 0.5421 0.1903 0.078 Uiso 1 1 d R . .
C1 C 0.6090(2) 0.2154(5) 0.4560(2) 0.0386(9) Uani 1 1 d . . .
C2 C 0.7097(2) 0.1679(5) 0.4987(2) 0.0332(9) Uani 1 1 d . . .
C3 C 0.7541(2) 0.1217(5) 0.5910(2) 0.0360(9) Uani 1 1 d . . .
H3 H 0.7257 0.1142 0.6435 0.043 Uiso 1 1 calc R . .
C4 C 0.8503(2) 0.0881(5) 0.5906(2) 0.0371(9) Uani 1 1 d . . .
C5 C 0.8631(2) 0.1144(5) 0.5005(2) 0.0411(10) Uani 1 1 d . . .
H5 H 0.9213 0.1019 0.4816 0.049 Uiso 1 1 calc R . .
C6 C 0.7668(3) 0.1964(6) 0.3406(2) 0.0586(12) Uani 1 1 d . . .
H6A H 0.8280 0.1828 0.3235 0.088 Uiso 1 1 calc R . .
H6B H 0.7431 0.3212 0.3260 0.088 Uiso 1 1 calc R . .
H6C H 0.7216 0.1084 0.3047 0.088 Uiso 1 1 calc R . .
C7 C 0.4002(2) 0.2773(5) 0.5421(3) 0.0423(10) Uani 1 1 d . . .
H7 H 0.4252 0.2526 0.6070 0.051 Uiso 1 1 calc R . .
C8 C 0.2991(2) 0.3233(5) 0.5088(3) 0.0377(9) Uani 1 1 d . A .
C9 C 0.2590(3) 0.3673(5) 0.4123(3) 0.0471(10) Uani 1 1 d . . .
H9 H 0.2978 0.3723 0.3679 0.057 Uiso 0.112(4) 1 calc PR A 2
C10 C 0.1604(3) 0.4035(5) 0.3837(3) 0.0568(11) Uani 1 1 d . A .
H10 H 0.1330 0.4312 0.3197 0.068 Uiso 1 1 calc R . .
C11 C 0.1036(3) 0.3988(6) 0.4489(3) 0.0599(12) Uani 1 1 d . . .
H11 H 0.0381 0.4261 0.4290 0.072 Uiso 1 1 calc R A .
C12 C 0.1417(3) 0.3540(6) 0.5438(3) 0.0577(12) Uani 1 1 d . A .
H12 H 0.1020 0.3483 0.5873 0.069 Uiso 1 1 calc R . .
C13 C 0.2389(3) 0.3178(5) 0.5738(3) 0.0510(11) Uani 1 1 d . . .
H13 H 0.2649 0.2893 0.6381 0.061 Uiso 0.888(4) 1 calc PR A 1

loop_
_atom_site_aniso_label
_atom_site_aniso_U_11
_atom_site_aniso_U_22
_atom_site_aniso_U_33
_atom_site_aniso_U_23
_atom_site_aniso_U_13
_atom_site_aniso_U_12
N1 0.0321(18) 0.059(2) 0.0336(17) 0.0036(15) 0.0047(14) 0.0094(16)
N2 0.0321(17) 0.043(2) 0.0481(19) 0.0035(15) 0.0020(15) 0.0048(15)
N3 0.0364(17) 0.047(2) 0.0299(17) 0.0017(14) 0.0086(14) 0.0028(15)
N4 0.038(2) 0.069(3) 0.042(2) -0.0071(17) 0.0065(17) 0.0094(17)
O1 0.0454(15) 0.090(2) 0.0359(15) 0.0163(14) 0.0031(12) -0.0018(15)
O2 0.0330(16) 0.119(3) 0.0564(19) -0.0076(16) 0.0050(13) 0.0163(16)
O3 0.0579(18) 0.134(3) 0.0382(17) 0.0060(17) 0.0099(14) 0.0197(18)
O4 0.0438(18) 0.100(3) 0.0442(19) 0.0224(16) 0.0090(15) 0.0160(17)
O4' 0.0438(18) 0.100(3) 0.0442(19) 0.0224(16) 0.0090(15) 0.0160(17)
O5 0.0707(19) 0.082(2) 0.0428(16) 0.0113(14) 0.0127(14) 0.0157(16)
C1 0.042(2) 0.038(3) 0.034(2) 0.0000(18) 0.0054(19) -0.0006(19)
C2 0.033(2) 0.039(2) 0.029(2) -0.0034(17) 0.0082(16) -0.0023(18)
C3 0.033(2) 0.044(3) 0.031(2) -0.0022(16) 0.0078(16) 0.0025(18)
C4 0.026(2) 0.051(3) 0.033(2) -0.0042(17) 0.0030(16) 0.0026(18)
C5 0.031(2) 0.058(3) 0.036(2) -0.0001(18) 0.0117(18) 0.001(2)
C6 0.058(3) 0.087(4) 0.036(2) 0.008(2) 0.0208(19) 0.012(2)
C7 0.039(2) 0.047(3) 0.039(2) -0.0006(18) 0.0041(18) 0.0054(19)
C8 0.035(2) 0.031(2) 0.045(2) -0.0007(18) 0.0055(18) 0.0052(18)
C9 0.039(2) 0.048(3) 0.053(3) 0.008(2) 0.008(2) 0.006(2)
C10 0.052(3) 0.053(3) 0.057(3) -0.003(2) -0.003(2) 0.006(2)
C11 0.034(2) 0.059(3) 0.081(3) -0.010(2) 0.003(2) 0.011(2)
C12 0.045(3) 0.060(3) 0.068(3) -0.013(2) 0.014(2) 0.003(2)
C13 0.040(2) 0.056(3) 0.056(3) -0.004(2) 0.008(2) 0.004(2)

loop_
_atom_type_symbol
_atom_type_description
_atom_type_scat_dispersion_real
_atom_type_scat_dispersion_imag
_atom_type_scat_source
C C 0.0033 0.0016 'International Tables Vol C Tables 4.2.6.8 and 6.1.1.4'
H H 0.0000 0.0000 'International Tables Vol C Tables 4.2.6.8 and 6.1.1.4'
O O 0.0106 0.0060 'International Tables Vol C Tables 4.2.6.8 and 6.1.1.4'
N N 0.0061 0.0033 'International Tables Vol C Tables 4.2.6.8 and 6.1.1.4'

loop_
_geom_angle_atom_site_label_1
_geom_angle_atom_site_label_2
_geom_angle_atom_site_label_3
_geom_angle
_geom_angle_site_symmetry_1
_geom_angle_site_symmetry_3
C1 N1 N2 117.5(3) . .
C1 N1 H1 121.2 . .
N2 N1 H1 121.2 . .
C7 N2 N1 117.6(3) . .
C5 N3 C2 108.3(3) . .
C5 N3 C6 122.8(3) . .
C2 N3 C6 128.9(3) . .
O3 N4 O2 123.2(3) . .
O3 N4 C4 118.5(3) . .
O2 N4 C4 118.3(3) . .
C9 O4 H4 109.5 . .
C13 O4' H4' 109.5 . .
H5C O5 H5D 107.3 . .
O1 C1 N1 120.8(3) . .
O1 C1 C2 124.1(3) . .
N1 C1 C2 115.1(3) . .
C3 C2 N3 107.9(3) . .
C3 C2 C1 130.7(3) . .
N3 C2 C1 121.4(3) . .
C2 C3 C4 106.1(3) . .
C2 C3 H3 126.9 . .
C4 C3 H3 126.9 . .
C5 C4 C3 109.0(3) . .
C5 C4 N4 124.5(3) . .
C3 C4 N4 126.5(3) . .
N3 C5 C4 108.7(3) . .
N3 C5 H5 125.7 . .
C4 C5 H5 125.7 . .
N3 C6 H6A 109.5 . .
N3 C6 H6B 109.5 . .
H6A C6 H6B 109.5 . .
N3 C6 H6C 109.5 . .
H6A C6 H6C 109.5 . .
H6B C6 H6C 109.5 . .
N2 C7 C8 120.4(3) . .
N2 C7 H7 119.8 . .
C8 C7 H7 119.8 . .
C13 C8 C9 119.0(3) . .
C13 C8 C7 119.2(3) . .
C9 C8 C7 121.7(3) . .
O4 C9 C10 117.8(4) . .
O4 C9 C8 123.0(3) . .
C10 C9 C8 119.1(4) . .
O4 C9 H9 2.8 . .
C10 C9 H9 120.4 . .
C8 C9 H9 120.4 . .
C11 C10 C9 120.6(4) . .
C11 C10 H10 119.7 . .
C9 C10 H10 119.7 . .
C10 C11 C12 121.0(4) . .
C10 C11 H11 119.5 . .
C12 C11 H11 119.5 . .
C13 C12 C11 119.5(4) . .
C13 C12 H12 120.2 . .
C11 C12 H12 120.2 . .
C12 C13 O4' 119.4(9) . .
C12 C13 C8 120.7(4) . .
O4' C13 C8 119.7(9) . .
C12 C13 H13 119.6 . .
O4' C13 H13 4.8 . .
C8 C13 H13 119.6 . .

loop_
_geom_bond_atom_site_label_1
_geom_bond_atom_site_label_2
_geom_bond_distance
_geom_bond_site_symmetry_2
N1 C1 1.354(4) .
N1 N2 1.368(3) .
N1 H1 0.8600 .
N2 C7 1.283(4) .
N3 C5 1.331(4) .
N3 C2 1.393(4) .
N3 C6 1.460(4) .
N4 O3 1.223(3) .
N4 O2 1.228(3) .
N4 C4 1.420(4) .
O1 C1 1.227(3) .
O4 C9 1.336(4) .
O4 H4 0.8200 .
O4' C13 1.392(19) .
O4' H4' 0.8200 .
O5 H5C 0.8500 .
O5 H5D 0.8500 .
C1 C2 1.462(4) .
C2 C3 1.365(4) .
C3 C4 1.390(4) .
C3 H3 0.9300 .
C4 C5 1.352(4) .
C5 H5 0.9300 .
C6 H6A 0.9600 .
C6 H6B 0.9600 .
C6 H6C 0.9600 .
C7 C8 1.446(4) .
C7 H7 0.9300 .
C8 C13 1.399(5) .
C8 C9 1.400(5) .
C9 C10 1.392(5) .
C9 H9 0.9300 .
C10 C11 1.363(5) .
C10 H10 0.9300 .
C11 C12 1.377(5) .
C11 H11 0.9300 .
C12 C13 1.374(5) .
C12 H12 0.9300 .
C13 H13 0.9300 .

loop_
_geom_torsion_atom_site_label_1
_geom_torsion_atom_site_label_2
_geom_torsion_atom_site_label_3
_geom_torsion_atom_site_label_4
_geom_torsion
_geom_torsion_site_symmetry_1
_geom_torsion_site_symmetry_2
_geom_torsion_site_symmetry_3
_geom_torsion_site_symmetry_4
C1 N1 N2 C7 179.4(3) . . . .
N2 N1 C1 O1 0.0(5) . . . .
N2 N1 C1 C2 179.4(3) . . . .
C5 N3 C2 C3 -0.8(4) . . . .
C6 N3 C2 C3 179.1(3) . . . .
C5 N3 C2 C1 -179.9(3) . . . .
C6 N3 C2 C1 0.0(5) . . . .
O1 C1 C2 C3 -176.8(4) . . . .
N1 C1 C2 C3 3.8(5) . . . .
O1 C1 C2 N3 2.1(5) . . . .
N1 C1 C2 N3 -177.3(3) . . . .
N3 C2 C3 C4 0.3(4) . . . .
C1 C2 C3 C4 179.3(4) . . . .
C2 C3 C4 C5 0.2(4) . . . .
C2 C3 C4 N4 -179.3(3) . . . .
O3 N4 C4 C5 179.7(4) . . . .
O2 N4 C4 C5 -1.0(5) . . . .
O3 N4 C4 C3 -0.9(6) . . . .
O2 N4 C4 C3 178.5(4) . . . .
C2 N3 C5 C4 0.9(4) . . . .
C6 N3 C5 C4 -178.9(3) . . . .
C3 C4 C5 N3 -0.7(4) . . . .
N4 C4 C5 N3 178.8(3) . . . .
N1 N2 C7 C8 -179.6(3) . . . .
N2 C7 C8 C13 175.8(3) . . . .
N2 C7 C8 C9 -2.1(5) . . . .
C13 C8 C9 O4 -178.9(4) . . . .
C7 C8 C9 O4 -1.1(6) . . . .
C13 C8 C9 C10 -0.3(5) . . . .
C7 C8 C9 C10 177.6(4) . . . .
O4 C9 C10 C11 179.6(4) . . . .
C8 C9 C10 C11 0.9(6) . . . .
C9 C10 C11 C12 -1.5(6) . . . .
C10 C11 C12 C13 1.5(6) . . . .
C11 C12 C13 O4' -175.5(13) . . . .
C11 C12 C13 C8 -0.9(6) . . . .
C9 C8 C13 C12 0.3(6) . . . .
C7 C8 C13 C12 -177.6(3) . . . .
C9 C8 C13 O4' 174.8(13) . . . .
C7 C8 C13 O4' -3.1(14) . . . .
